data_7027421
loop_
_publ_author_name
'Steed, Jonathan W.'
'Junk, Peter C.'

_publ_section_title
;
 Stabilisation of sodium complexes of 18-crown-6 by intramolecular
 hydrogen bonding&#x200A;&#x2020;
;
_journal_issue 13
_journal_name_full 'Journal of the Chemical Society, Dalton Transactions'
_journal_page_first 2141
_journal_paper_doi 10.1039/a902358e
_journal_year 1999
_chemical_formula_sum 'C12 H28 I3 Na O8'
_chemical_formula_weight 704.03
_chemical_name_systematic
; 
 ? 
;
_space_group_IT_number 15
_symmetry_cell_setting monoclinic
_symmetry_space_group_name_Hall '-C 2yc'
_symmetry_space_group_name_H-M 'C 1 2/c 1'
_atom_sites_solution_hydrogens geom
_atom_sites_solution_primary direct
_atom_sites_solution_secondary difmap
_audit_creation_method SHELXL-97
_cell_angle_alpha 90.00
_cell_angle_beta 109.989(2)
_cell_angle_gamma 90.00
_cell_formula_units_Z 4
_cell_length_a 20.6803(8)
_cell_length_b 11.0480(5)
_cell_length_c 10.8675(3)
_cell_measurement_temperature 123(2)
_cell_volume 2333.38(16)
_computing_cell_refinement Denzo-smn
_computing_data_reduction Denzo-smn
_computing_molecular_graphics RES2INS
_computing_structure_refinement 'SHELXL-97 (Sheldrick, 1997)'
_computing_structure_solution 'SHELXS-97 (Sheldrick, 1990)'
_diffrn_ambient_temperature 123(2)
_diffrn_measured_fraction_theta_full 0.972
_diffrn_measured_fraction_theta_max 0.972
_diffrn_measurement_device_type KappaCCD
_diffrn_measurement_method '2o phi frames'
_diffrn_radiation_monochromator graphite
_diffrn_radiation_source 'fine-focus sealed tube'
_diffrn_radiation_type MoK\a
_diffrn_radiation_wavelength 0.71070
_diffrn_reflns_av_R_equivalents 0.031
_diffrn_reflns_av_sigmaI/netI 0.0426
_diffrn_reflns_limit_h_max 25
_diffrn_reflns_limit_h_min -25
_diffrn_reflns_limit_k_max 13
_diffrn_reflns_limit_k_min -13
_diffrn_reflns_limit_l_max 13
_diffrn_reflns_limit_l_min -13
_diffrn_reflns_number 10176
_diffrn_reflns_theta_full 26.00
_diffrn_reflns_theta_max 26.00
_diffrn_reflns_theta_min 3.60
_diffrn_standards_decay_% 0
_exptl_absorpt_coefficient_mu 4.066
_exptl_absorpt_correction_T_max 0.8225
_exptl_absorpt_correction_T_min 0.4968
_exptl_absorpt_correction_type Scalepack
_exptl_crystal_colour orange
_exptl_crystal_density_diffrn 2.004
_exptl_crystal_density_method 'not measured'
_exptl_crystal_description needle
_exptl_crystal_F_000 1336
_exptl_crystal_size_max 0.20
_exptl_crystal_size_mid 0.05
_exptl_crystal_size_min 0.05
_refine_diff_density_max 0.951
_refine_diff_density_min -1.097
_refine_diff_density_rms 0.104
_refine_ls_extinction_coef 0.00086(11)
_refine_ls_extinction_expression Fc^*^=kFc[1+0.001xFc^2^\l^3^/sin(2\q)]^-1/4^
_refine_ls_extinction_method SHELXL
_refine_ls_goodness_of_fit_ref 1.082
_refine_ls_hydrogen_treatment mixed
_refine_ls_matrix_type full
_refine_ls_number_parameters 121
_refine_ls_number_reflns 2241
_refine_ls_number_restraints 0
_refine_ls_restrained_S_all 1.082
_refine_ls_R_factor_all 0.0266
_refine_ls_R_factor_gt 0.0246
_refine_ls_shift/su_max 0.001
_refine_ls_shift/su_mean 0.000
_refine_ls_structure_factor_coef Fsqd
_refine_ls_weighting_details 'calc w=1/[\s^2^(Fo^2^)+(0.0219P)^2^+3.3232P] where P=(Fo^2^+2Fc^2^)/3'
_refine_ls_weighting_scheme calc
_refine_ls_wR_factor_gt 0.0615
_refine_ls_wR_factor_ref 0.0628
_reflns_number_gt 2088
_reflns_number_total 2241
_reflns_threshold_expression >2sigma(I)
_cod_data_source_file 902358esup1.cif
_cod_data_source_block nai18
_cod_original_cell_volume 2333.38(15)
_cod_original_sg_symbol_H-M C2/c
_cod_database_code 7027421

loop_
_symmetry_equiv_pos_as_xyz
'x, y, z'
'-x, y, -z+1/2'
'x+1/2, y+1/2, z'
'-x+1/2, y+1/2, -z+1/2'
'-x, -y, -z'
'x, -y, z-1/2'
'-x+1/2, -y+1/2, -z'
'x+1/2, -y+1/2, z-1/2'

loop_
_atom_site_label
_atom_site_type_symbol
_atom_site_fract_x
_atom_site_fract_y
_atom_site_fract_z
_atom_site_U_iso_or_equiv
_atom_site_adp_type
_atom_site_occupancy
_atom_site_symmetry_multiplicity
_atom_site_calc_flag
_atom_site_refinement_flags
I1 I 0.7500 0.7500 0.5000 0.02359(11) Uani 1 2 d S
I2 I 0.833463(10) 0.96840(2) 0.57361(2) 0.03492(11) Uani 1 1 d .
Na1 Na 0.5000 1.0000 0.5000 0.0369(4) Uani 1 2 d S
O1 O 0.43791(12) 1.0860(3) 0.6199(2) 0.0351(6) Uani 1 1 d .
H12 H 0.411(3) 1.121(6) 0.564(6) 0.11(2) Uiso 1 1 d .
H11 H 0.435(3) 1.094(5) 0.685(5) 0.068(16) Uiso 1 1 d .
O1A O 0.48203(12) 0.7582(2) 0.5402(2) 0.0315(5) Uani 1 1 d .
O2A O 0.61096(11) 0.8602(2) 0.65230(19) 0.0322(5) Uani 1 1 d .
O3A O 0.61882(10) 1.1104(2) 0.6610(2) 0.0311(5) Uani 1 1 d .
C1A C 0.5424(2) 0.6852(4) 0.5966(4) 0.0469(9) Uani 1 1 d .
H1A2 H 0.5628 0.6648 0.5290 0.056 Uiso 1 1 calc R
H1A1 H 0.5300 0.6087 0.6306 0.056 Uiso 1 1 calc R
C2A C 0.59303(19) 0.7535(4) 0.7049(4) 0.0455(10) Uani 1 1 d .
H2A2 H 0.5727 0.7743 0.7725 0.055 Uiso 1 1 calc R
H2A1 H 0.6345 0.7034 0.7463 0.055 Uiso 1 1 calc R
C3A C 0.66755(16) 0.9222(4) 0.7443(3) 0.0406(9) Uani 1 1 d .
H3A2 H 0.7095 0.8716 0.7665 0.049 Uiso 1 1 calc R
H3A1 H 0.6576 0.9382 0.8257 0.049 Uiso 1 1 calc R
C4A C 0.67858(16) 1.0373(4) 0.6859(3) 0.0390(9) Uani 1 1 d .
H4A2 H 0.7191 1.0796 0.7467 0.047 Uiso 1 1 calc R
H4A1 H 0.6872 1.0215 0.6032 0.047 Uiso 1 1 calc R
C5A C 0.62977(18) 1.2284(4) 0.6159(3) 0.0390(8) Uani 1 1 d .
H5A2 H 0.6465 1.2204 0.5411 0.047 Uiso 1 1 calc R
H5A1 H 0.6651 1.2724 0.6870 0.047 Uiso 1 1 calc R
C6A C 0.56408(19) 1.2971(3) 0.5749(3) 0.0384(8) Uani 1 1 d .
H6A2 H 0.5440 1.2958 0.6456 0.046 Uiso 1 1 calc R
H6A1 H 0.5724 1.3824 0.5568 0.046 Uiso 1 1 calc R

loop_
_atom_site_aniso_label
_atom_site_aniso_U_11
_atom_site_aniso_U_22
_atom_site_aniso_U_33
_atom_site_aniso_U_23
_atom_site_aniso_U_13
_atom_site_aniso_U_12
I1 0.02447(16) 0.02539(18) 0.02354(16) 0.00010(9) 0.01160(11) 0.00350(10)
I2 0.03275(15) 0.03137(17) 0.04653(17) -0.00691(9) 0.02118(11) -0.00584(8)
Na1 0.0362(10) 0.0496(12) 0.0336(10) -0.0122(8) 0.0231(8) -0.0079(9)
O1 0.0335(12) 0.0546(16) 0.0209(11) 0.0054(11) 0.0142(9) 0.0098(11)
O1A 0.0364(12) 0.0289(13) 0.0350(12) 0.0008(9) 0.0195(10) 0.0028(9)
O2A 0.0283(10) 0.0448(14) 0.0234(10) 0.0058(9) 0.0087(8) 0.0096(10)
O3A 0.0230(10) 0.0444(14) 0.0292(11) -0.0063(9) 0.0132(8) -0.0019(9)
C1A 0.052(2) 0.0303(19) 0.070(2) 0.0173(18) 0.0349(19) 0.0145(17)
C2A 0.0383(19) 0.057(3) 0.043(2) 0.0262(17) 0.0156(16) 0.0192(17)
C3A 0.0287(16) 0.062(3) 0.0253(16) -0.0046(15) 0.0013(12) 0.0237(17)
C4A 0.0192(14) 0.065(3) 0.0321(18) -0.0190(16) 0.0081(12) -0.0010(15)
C5A 0.0385(18) 0.052(2) 0.0301(18) -0.0066(14) 0.0163(14) -0.0195(16)
C6A 0.055(2) 0.0291(19) 0.0407(19) -0.0063(14) 0.0291(16) -0.0139(16)

loop_
_atom_type_symbol
_atom_type_description
_atom_type_scat_dispersion_real
_atom_type_scat_dispersion_imag
_atom_type_scat_source
C C 0.0033 0.0016 'International Tables Vol C Tables 4.2.6.8 and 6.1.1.4'
H H 0.0000 0.0000 'International Tables Vol C Tables 4.2.6.8 and 6.1.1.4'
O O 0.0106 0.0060 'International Tables Vol C Tables 4.2.6.8 and 6.1.1.4'
Na Na 0.0362 0.0249 'International Tables Vol C Tables 4.2.6.8 and 6.1.1.4'
I I -0.4742 1.8119 'International Tables Vol C Tables 4.2.6.8 and 6.1.1.4'

loop_
_geom_angle_atom_site_label_1
_geom_angle_atom_site_label_2
_geom_angle_atom_site_label_3
_geom_angle
_geom_angle_site_symmetry_1
_geom_angle_site_symmetry_3
I2 I1 I2 180.0 7_666 .
O1 Na1 O1 180.0 . 5_676
O1 Na1 O1A 79.79(8) . 5_676
O1 Na1 O1A 100.21(8) 5_676 5_676
O1 Na1 O1A 100.21(8) . .
O1 Na1 O1A 79.79(8) 5_676 .
O1A Na1 O1A 180.0 5_676 .
O1 Na1 O3A 90.39(8) . .
O1 Na1 O3A 89.61(8) 5_676 .
O1A Na1 O3A 62.19(7) 5_676 .
O1A Na1 O3A 117.81(7) . .
O1 Na1 O3A 89.61(8) . 5_676
O1 Na1 O3A 90.39(8) 5_676 5_676
O1A Na1 O3A 117.81(7) 5_676 5_676
O1A Na1 O3A 62.19(7) . 5_676
O3A Na1 O3A 180.0 . 5_676
O1 Na1 O2A 66.81(8) . 5_676
O1 Na1 O2A 113.19(8) 5_676 5_676
O1A Na1 O2A 59.82(7) 5_676 5_676
O1A Na1 O2A 120.18(7) . 5_676
O3A Na1 O2A 120.25(7) . 5_676
O3A Na1 O2A 59.75(7) 5_676 5_676
O1 Na1 O2A 113.19(8) . .
O1 Na1 O2A 66.81(8) 5_676 .
O1A Na1 O2A 120.18(7) 5_676 .
O1A Na1 O2A 59.82(7) . .
O3A Na1 O2A 59.75(7) . .
O3A Na1 O2A 120.25(7) 5_676 .
O2A Na1 O2A 180.0 5_676 .
C6A O1A C1A 110.9(3) 5_676 .
C6A O1A Na1 111.25(18) 5_676 .
C1A O1A Na1 117.9(2) . .
C2A O2A C3A 112.5(3) . .
C2A O2A Na1 115.15(19) . .
C3A O2A Na1 117.5(2) . .
C4A O3A C5A 110.6(2) . .
C4A O3A Na1 113.32(19) . .
C5A O3A Na1 113.19(18) . .
O1A C1A C2A 109.1(3) . .
O2A C2A C1A 108.3(3) . .
O2A C3A C4A 108.8(3) . .
O3A C4A C3A 108.7(3) . .
O3A C5A C6A 109.3(3) . .
O1A C6A C5A 108.3(3) 5_676 .

loop_
_geom_bond_atom_site_label_1
_geom_bond_atom_site_label_2
_geom_bond_distance
_geom_bond_site_symmetry_2
I1 I2 2.9150(2) 7_666
I1 I2 2.9150(2) .
Na1 O1 2.322(2) .
Na1 O1 2.322(2) 5_676
Na1 O1A 2.753(2) 5_676
Na1 O1A 2.753(2) .
Na1 O3A 2.765(2) .
Na1 O3A 2.765(2) 5_676
Na1 O2A 2.792(2) 5_676
Na1 O2A 2.792(2) .
O1A C6A 1.425(4) 5_676
O1A C1A 1.436(4) .
O2A C2A 1.415(4) .
O2A C3A 1.427(4) .
O3A C4A 1.423(4) .
O3A C5A 1.438(4) .
C1A C2A 1.486(6) .
C3A C4A 1.473(6) .
C5A C6A 1.485(5) .
C6A O1A 1.425(4) 5_676

loop_
_geom_hbond_atom_site_label_D
_geom_hbond_atom_site_label_H
_geom_hbond_atom_site_label_A
_geom_hbond_distance_DH
_geom_hbond_distance_HA
_geom_hbond_distance_DA
_geom_hbond_angle_DHA
_geom_hbond_site_symmetry_A
O1 H12 O2A 0.77(7) 2.25(6) 2.842(3) 135(6) 5_676
O1 H11 O3A 0.73(5) 2.31(5) 3.005(3) 157(5) 2_656

loop_
_geom_torsion_atom_site_label_1
_geom_torsion_atom_site_label_2
_geom_torsion_atom_site_label_3
_geom_torsion_atom_site_label_4
_geom_torsion
_geom_torsion_site_symmetry_1
_geom_torsion_site_symmetry_4
O1 Na1 O1A C6A 107.2(2) . 5_676
O1 Na1 O1A C6A -72.8(2) 5_676 5_676
O1A Na1 O1A C6A 90(100) 5_676 5_676
O3A Na1 O1A C6A -156.91(19) . 5_676
O3A Na1 O1A C6A 23.09(19) 5_676 5_676
O2A Na1 O1A C6A 38.2(2) 5_676 5_676
O2A Na1 O1A C6A -141.8(2) . 5_676
O1 Na1 O1A C1A -123.1(2) . .
O1 Na1 O1A C1A 56.9(2) 5_676 .
O1A Na1 O1A C1A -140(100) 5_676 .
O3A Na1 O1A C1A -27.2(2) . .
O3A Na1 O1A C1A 152.8(2) 5_676 .
O2A Na1 O1A C1A 167.9(2) 5_676 .
O2A Na1 O1A C1A -12.1(2) . .
O1 Na1 O2A C2A 67.0(2) . .
O1 Na1 O2A C2A -113.0(2) 5_676 .
O1A Na1 O2A C2A 158.5(2) 5_676 .
O1A Na1 O2A C2A -21.5(2) . .
O3A Na1 O2A C2A 143.1(2) . .
O3A Na1 O2A C2A -36.9(2) 5_676 .
O2A Na1 O2A C2A 84(100) 5_676 .
O1 Na1 O2A C3A -69.0(2) . .
O1 Na1 O2A C3A 111.0(2) 5_676 .
O1A Na1 O2A C3A 22.5(2) 5_676 .
O1A Na1 O2A C3A -157.5(2) . .
O3A Na1 O2A C3A 7.04(19) . .
O3A Na1 O2A C3A -172.96(19) 5_676 .
O2A Na1 O2A C3A -52(100) 5_676 .
O1 Na1 O3A C4A 143.0(2) . .
O1 Na1 O3A C4A -37.0(2) 5_676 .
O1A Na1 O3A C4A -138.7(2) 5_676 .
O1A Na1 O3A C4A 41.3(2) . .
O3A Na1 O3A C4A 162(100) 5_676 .
O2A Na1 O3A C4A -153.82(19) 5_676 .
O2A Na1 O3A C4A 26.18(19) . .
O1 Na1 O3A C5A -90.0(2) . .
O1 Na1 O3A C5A 90.0(2) 5_676 .
O1A Na1 O3A C5A -11.74(18) 5_676 .
O1A Na1 O3A C5A 168.26(18) . .
O3A Na1 O3A C5A -71(100) 5_676 .
O2A Na1 O3A C5A -26.8(2) 5_676 .
O2A Na1 O3A C5A 153.2(2) . .
C6A O1A C1A C2A 172.3(3) 5_676 .
Na1 O1A C1A C2A 42.4(3) . .
C3A O2A C2A C1A -170.4(3) . .
Na1 O2A C2A C1A 51.4(3) . .
O1A C1A C2A O2A -61.1(4) . .
C2A O2A C3A C4A -174.8(3) . .
Na1 O2A C3A C4A -37.7(3) . .
C5A O3A C4A C3A 174.3(2) . .
Na1 O3A C4A C3A -57.3(3) . .
O2A C3A C4A O3A 62.4(3) . .
C4A O3A C5A C6A 172.9(3) . .
Na1 O3A C5A C6A 44.5(3) . .
O3A C5A C6A O1A -68.5(3) . 5_676
